data_1516065
loop_
_publ_author_name
'Das, Debjit'
'Pratihar, Sanjay'
'Roy, Sujit'

_publ_section_title
;
 Heterobimetallic Pd-Sn catalysis: a Suzuki, tandem ring-closing sequence
 toward indeno[2,1-b]thiophenes and indeno[2,1-b]indoles
;
_journal_coden_ASTM ORLEF7
_journal_issue 18
_journal_name_full 'Organic Letters'
_journal_page_first 4870
_journal_page_last 4873
_journal_paper_doi 10.1021/ol3021995
_journal_volume 14
_journal_year 2012
_chemical_formula_sum 'C21 H22 O S2'
_chemical_formula_weight 354.50
_space_group_IT_number 2
_symmetry_cell_setting triclinic
_symmetry_space_group_name_Hall '-P 1'
_symmetry_space_group_name_H-M 'P -1'
_atom_sites_solution_hydrogens geom
_atom_sites_solution_primary direct
_atom_sites_solution_secondary difmap
_audit_creation_method SHELXL-97
_cell_angle_alpha 106.137(4)
_cell_angle_beta 93.384(5)
_cell_angle_gamma 90.748(5)
_cell_formula_units_Z 4
_cell_length_a 9.7896(17)
_cell_length_b 12.162(2)
_cell_length_c 15.496(3)
_cell_measurement_temperature 293(2)
_cell_measurement_theta_max 27.42
_cell_measurement_theta_min 1.37
_cell_volume 1768.4(5)
_computing_structure_refinement 'SHELXL-97 (Sheldrick, 1997)'
_diffrn_ambient_temperature 293(2)
_diffrn_measured_fraction_theta_full 0.943
_diffrn_measured_fraction_theta_max 0.943
_diffrn_radiation_monochromator graphite
_diffrn_radiation_source 'fine-focus sealed tube'
_diffrn_radiation_type MoK\a
_diffrn_radiation_wavelength 0.71073
_diffrn_reflns_av_R_equivalents 0.0446
_diffrn_reflns_av_sigmaI/netI 0.0584
_diffrn_reflns_limit_h_max 12
_diffrn_reflns_limit_h_min -12
_diffrn_reflns_limit_k_max 13
_diffrn_reflns_limit_k_min -15
_diffrn_reflns_limit_l_max 19
_diffrn_reflns_limit_l_min -20
_diffrn_reflns_number 23417
_diffrn_reflns_theta_full 27.42
_diffrn_reflns_theta_max 27.42
_diffrn_reflns_theta_min 1.37
_exptl_absorpt_coefficient_mu 0.306
_exptl_absorpt_correction_T_max 0.9414
_exptl_absorpt_correction_T_min 0.8875
_exptl_absorpt_correction_type empirical
_exptl_crystal_colour colorless
_exptl_crystal_density_diffrn 1.332
_exptl_crystal_density_method 'not measured'
_exptl_crystal_F_000 752
_exptl_crystal_size_max 0.40
_exptl_crystal_size_mid 0.30
_exptl_crystal_size_min 0.20
_refine_diff_density_max 0.176
_refine_diff_density_min -0.284
_refine_diff_density_rms 0.046
_refine_ls_extinction_method none
_refine_ls_goodness_of_fit_ref 0.989
_refine_ls_hydrogen_treatment constr
_refine_ls_matrix_type full
_refine_ls_number_parameters 451
_refine_ls_number_reflns 7601
_refine_ls_number_restraints 0
_refine_ls_restrained_S_all 0.989
_refine_ls_R_factor_all 0.1061
_refine_ls_R_factor_gt 0.0463
_refine_ls_shift/su_max 0.036
_refine_ls_shift/su_mean 0.003
_refine_ls_structure_factor_coef Fsqd
_refine_ls_weighting_details 'calc w=1/[\s^2^(Fo^2^)+(0.0592P)^2^+0.1863P] where P=(Fo^2^+2Fc^2^)/3'
_refine_ls_weighting_scheme calc
_refine_ls_wR_factor_gt 0.1052
_refine_ls_wR_factor_ref 0.1355
_reflns_number_gt 4177
_reflns_number_total 7601
_reflns_threshold_expression >2sigma(I)
_cod_duplicate_entry 1508650
_cod_data_source_file ol3021995_si_002.cif
_cod_data_source_block sr_dd_cy_17_0m
_cod_depositor_comments
;
The following automatic conversions were performed:

'_symmetry_cell_setting' value 'Triclinic' changed to 'triclinic'
according to
/usr/data/users/saulius/automatic-downloads/retrospective/ACS/lib/dictionaries/cif_core.dic
dictionary named 'cif_core.dic' version 2.4.2 from 2011-04-26.

Automatic conversion script
Id: cif_fix_values 2281 2013-09-26 08:29:07Z andrius 

 Updated bibliographic information.

 Antanas Vaitkus,
 2019-09-20

 Marked entry as a duplicate of entry 1508650.

 Antanas Vaitkus,
 2019-09-20
;
_cod_original_cell_volume 1768.3(5)
_cod_original_sg_symbol_H-M P-1
_cod_database_code 1516065

loop_
_symmetry_equiv_pos_as_xyz
'x, y, z'
'-x, -y, -z'

loop_
_atom_site_label
_atom_site_type_symbol
_atom_site_fract_x
_atom_site_fract_y
_atom_site_fract_z
_atom_site_U_iso_or_equiv
_atom_site_adp_type
_atom_site_occupancy
_atom_site_symmetry_multiplicity
_atom_site_calc_flag
_atom_site_refinement_flags
O11 O 0.4337(2) 0.9486(2) 0.39119(14) 0.0868(7) Uani 1 1 d .
C111 C 0.3366(4) 0.9148(3) 0.4439(2) 0.0918(11) Uani 1 1 d .
H11A H 0.3716 0.9347 0.5057 0.138 Uiso 1 1 calc R
H11B H 0.3200 0.8334 0.4225 0.138 Uiso 1 1 calc R
H11C H 0.2526 0.9532 0.4393 0.138 Uiso 1 1 calc R
S1 S 0.34802(7) 0.86144(6) -0.00346(5) 0.0591(2) Uani 1 1 d .
S3 S 0.21014(8) 1.14081(7) 0.13663(5) 0.0689(2) Uani 1 1 d .
C40 C 0.1870(2) 0.9316(2) -0.01588(16) 0.0477(6) Uani 1 1 d .
H40 H 0.1115 0.8934 0.0045 0.057 Uiso 1 1 calc R
C30 C 0.1466(2) 1.0381(2) -0.12259(16) 0.0443(6) Uani 1 1 d .
C35 C 0.1225(2) 1.0558(2) -0.20872(17) 0.0467(6) Uani 1 1 d .
C31 C 0.1597(2) 0.9289(2) -0.11360(16) 0.0457(6) Uani 1 1 d .
C34 C 0.1100(2) 0.9572(2) -0.28454(17) 0.0501(6) Uani 1 1 d .
C48 C 0.2657(3) 0.8589(2) 0.16375(18) 0.0568(7) Uani 1 1 d .
H48 H 0.1845 0.8241 0.1337 0.068 Uiso 1 1 calc R
C49 C 0.3654(3) 0.8884(2) 0.11499(17) 0.0508(6) Uani 1 1 d .
C36 C 0.1134(3) 1.1645(2) -0.22435(19) 0.0570(7) Uani 1 1 d .
H36 H 0.1207 1.2298 -0.1757 0.068 Uiso 1 1 calc R
C32 C 0.1469(3) 0.8324(2) -0.18843(18) 0.0576(7) Uani 1 1 d .
H32 H 0.1557 0.7594 -0.1813 0.069 Uiso 1 1 calc R
C41 C 0.1896(2) 1.0569(2) 0.02825(17) 0.0505(6) Uani 1 1 d .
C42 C 0.1642(2) 1.1191(2) -0.03180(17) 0.0477(6) Uani 1 1 d .
C47 C 0.2822(3) 0.8791(2) 0.25641(18) 0.0590(7) Uani 1 1 d .
H47 H 0.2122 0.8599 0.2881 0.071 Uiso 1 1 calc R
C43 C 0.1588(3) 1.2384(2) 0.0107(2) 0.0636(8) Uani 1 1 d .
H43 H 0.1418 1.2938 -0.0193 0.076 Uiso 1 1 calc R
C52 C 0.4037(3) 0.9280(2) 0.30085(19) 0.0616(7) Uani 1 1 d .
C51 C 0.5042(3) 0.9594(3) 0.2528(2) 0.0790(9) Uani 1 1 d .
H51 H 0.5858 0.9933 0.2827 0.095 Uiso 1 1 calc R
C50 C 0.4856(3) 0.9416(3) 0.1614(2) 0.0682(8) Uani 1 1 d .
H50 H 0.5535 0.9651 0.1303 0.082 Uiso 1 1 calc R
C44 C 0.1821(3) 1.2603(2) 0.1012(2) 0.0746(9) Uani 1 1 d .
H44 H 0.1826 1.3337 0.1405 0.090 Uiso 1 1 calc R
C39 C 0.0893(3) 0.9723(3) -0.37091(18) 0.0637(8) Uani 1 1 d .
H39 H 0.0799 0.9084 -0.4208 0.076 Uiso 1 1 calc R
C37 C 0.0945(3) 1.1755(3) -0.3084(2) 0.0695(8) Uani 1 1 d .
H37 H 0.0893 1.2481 -0.3169 0.083 Uiso 1 1 calc R
C33 C 0.1215(3) 0.8469(2) -0.27164(18) 0.0586(7) Uani 1 1 d .
H33 H 0.1114 0.7828 -0.3213 0.070 Uiso 1 1 calc R
C38 C 0.0826(3) 1.0789(3) -0.3828(2) 0.0698(8) Uani 1 1 d .
H38 H 0.0701 1.0875 -0.4405 0.084 Uiso 1 1 calc R
S4 S 0.15279(7) 0.62998(6) 0.48627(5) 0.0581(2) Uani 1 1 d .
S2 S 0.21582(9) 0.32213(7) 0.36406(5) 0.0738(3) Uani 1 1 d .
O1 O -0.0282(2) 0.50736(17) 0.09956(13) 0.0714(6) Uani 1 1 d .
C17 C 0.1015(3) 0.5860(2) 0.36972(16) 0.0487(6) Uani 1 1 d .
C11 C 0.3064(3) 0.5461(2) 0.48758(18) 0.0551(7) Uani 1 1 d .
H11 H 0.3751 0.5673 0.4511 0.066 Uiso 1 1 calc R
C4 C 0.4211(3) 0.4603(3) 0.69273(19) 0.0585(7) Uani 1 1 d .
C6 C 0.3637(2) 0.5653(2) 0.58347(18) 0.0547(7) Uani 1 1 d .
C20 C 0.0076(3) 0.5284(2) 0.18892(18) 0.0530(7) Uani 1 1 d .
C19 C 0.1367(3) 0.5792(2) 0.21643(19) 0.0586(7) Uani 1 1 d .
H19 H 0.1926 0.5936 0.1741 0.070 Uiso 1 1 calc R
C22 C -0.0251(3) 0.5316(2) 0.34150(18) 0.0547(7) Uani 1 1 d .
H22 H -0.0790 0.5135 0.3834 0.066 Uiso 1 1 calc R
C21 C -0.0726(3) 0.5037(2) 0.25197(18) 0.0540(7) Uani 1 1 d .
H21 H -0.1585 0.4684 0.2343 0.065 Uiso 1 1 calc R
C5 C 0.3714(2) 0.4620(2) 0.60576(18) 0.0542(7) Uani 1 1 d .
C18 C 0.1823(3) 0.6082(2) 0.30513(18) 0.0561(7) Uani 1 1 d .
H18 H 0.2685 0.6432 0.3226 0.067 Uiso 1 1 calc R
C12 C 0.2803(3) 0.4195(2) 0.45950(18) 0.0556(7) Uani 1 1 d .
C13 C 0.3205(3) 0.3704(2) 0.52608(18) 0.0542(7) Uani 1 1 d .
C1 C 0.4045(3) 0.6693(3) 0.6462(2) 0.0702(8) Uani 1 1 d .
H1 H 0.3997 0.7377 0.6305 0.084 Uiso 1 1 calc R
C14 C 0.3003(3) 0.2497(3) 0.4976(2) 0.0723(8) Uani 1 1 d .
H14 H 0.3221 0.2015 0.5333 0.087 Uiso 1 1 calc R
C3 C 0.4617(3) 0.5666(3) 0.7559(2) 0.0689(8) Uani 1 1 d .
C2 C 0.4515(3) 0.6687(3) 0.7307(2) 0.0775(9) Uani 1 1 d .
H2 H 0.4775 0.7377 0.7728 0.093 Uiso 1 1 calc R
C15 C 0.2455(3) 0.2135(3) 0.4122(2) 0.0815(10) Uani 1 1 d .
H15 H 0.2258 0.1368 0.3824 0.098 Uiso 1 1 calc R
C7 C 0.4308(3) 0.3596(3) 0.7213(2) 0.0733(9) Uani 1 1 d .
H7 H 0.4040 0.2893 0.6812 0.088 Uiso 1 1 calc R
C10 C 0.5098(3) 0.5672(4) 0.8446(2) 0.0861(11) Uani 1 1 d .
H10 H 0.5355 0.6362 0.8868 0.103 Uiso 1 1 calc R
C9 C 0.5184(3) 0.4676(4) 0.8681(2) 0.0975(13) Uani 1 1 d .
H9 H 0.5512 0.4691 0.9260 0.117 Uiso 1 1 calc R
C8 C 0.4786(3) 0.3638(4) 0.8066(3) 0.0912(11) Uani 1 1 d .
H8 H 0.4847 0.2965 0.8238 0.109 Uiso 1 1 calc R
C23 C -0.1559(3) 0.4519(3) 0.0664(2) 0.0916(11) Uani 1 1 d .
H23A H -0.1681 0.4426 0.0028 0.137 Uiso 1 1 calc R
H23B H -0.2279 0.4973 0.0963 0.137 Uiso 1 1 calc R
H23C H -0.1587 0.3782 0.0776 0.137 Uiso 1 1 calc R

loop_
_atom_site_aniso_label
_atom_site_aniso_U_11
_atom_site_aniso_U_22
_atom_site_aniso_U_33
_atom_site_aniso_U_23
_atom_site_aniso_U_13
_atom_site_aniso_U_12
O11 0.0859(15) 0.1145(18) 0.0546(14) 0.0181(12) -0.0071(11) -0.0223(13)
C111 0.111(3) 0.107(3) 0.056(2) 0.0218(19) 0.0019(19) -0.025(2)
S1 0.0631(4) 0.0630(5) 0.0547(4) 0.0202(4) 0.0103(3) 0.0158(4)
S3 0.0808(5) 0.0673(5) 0.0479(4) -0.0015(4) 0.0010(4) 0.0095(4)
C40 0.0509(14) 0.0430(14) 0.0489(15) 0.0117(12) 0.0052(12) 0.0014(11)
C30 0.0416(13) 0.0435(14) 0.0449(15) 0.0077(12) 0.0029(11) 0.0013(11)
C35 0.0432(13) 0.0433(15) 0.0522(16) 0.0113(12) 0.0019(11) 0.0041(11)
C31 0.0512(14) 0.0366(14) 0.0463(15) 0.0068(12) 0.0010(11) 0.0016(11)
C34 0.0519(15) 0.0501(16) 0.0483(16) 0.0143(13) 0.0019(12) 0.0037(12)
C48 0.0530(16) 0.0639(18) 0.0561(18) 0.0227(14) -0.0038(13) -0.0076(13)
C49 0.0501(15) 0.0503(16) 0.0554(16) 0.0202(13) 0.0040(13) 0.0070(12)
C36 0.0636(17) 0.0477(16) 0.0597(18) 0.0156(14) -0.0006(14) 0.0052(13)
C32 0.0768(19) 0.0398(15) 0.0539(18) 0.0097(13) 0.0024(14) 0.0033(13)
C41 0.0504(15) 0.0488(15) 0.0478(15) 0.0066(13) 0.0015(12) 0.0049(12)
C42 0.0483(14) 0.0394(14) 0.0503(16) 0.0042(12) 0.0024(12) 0.0029(11)
C47 0.0561(17) 0.0636(18) 0.0602(19) 0.0226(15) 0.0028(14) -0.0078(14)
C43 0.0740(19) 0.0445(16) 0.065(2) 0.0033(14) -0.0012(15) 0.0050(14)
C52 0.0649(18) 0.0637(19) 0.0533(18) 0.0122(14) 0.0010(14) -0.0016(15)
C51 0.0575(19) 0.103(3) 0.072(2) 0.0191(19) -0.0052(16) -0.0220(17)
C50 0.0536(17) 0.088(2) 0.066(2) 0.0268(17) 0.0052(15) -0.0067(15)
C44 0.086(2) 0.0509(18) 0.072(2) -0.0075(16) 0.0026(17) 0.0062(15)
C39 0.0715(19) 0.068(2) 0.0489(17) 0.0133(15) -0.0002(14) 0.0063(15)
C37 0.079(2) 0.064(2) 0.074(2) 0.0346(18) -0.0007(16) 0.0089(16)
C33 0.0726(18) 0.0495(17) 0.0454(16) 0.0000(13) -0.0004(13) 0.0018(14)
C38 0.080(2) 0.082(2) 0.0540(19) 0.0313(18) -0.0001(15) 0.0082(17)
S4 0.0643(4) 0.0566(4) 0.0544(4) 0.0151(3) 0.0115(3) 0.0150(3)
S2 0.0862(6) 0.0666(5) 0.0585(5) 0.0011(4) 0.0010(4) 0.0119(4)
O1 0.0707(13) 0.0884(15) 0.0532(13) 0.0178(11) 0.0023(10) -0.0138(11)
C17 0.0541(15) 0.0428(14) 0.0528(16) 0.0167(12) 0.0131(12) 0.0102(12)
C11 0.0512(15) 0.0543(17) 0.0603(18) 0.0154(14) 0.0107(13) 0.0069(12)
C4 0.0423(14) 0.076(2) 0.0553(18) 0.0142(16) 0.0059(13) 0.0109(14)
C6 0.0437(14) 0.0545(17) 0.0628(18) 0.0105(14) 0.0052(13) 0.0027(12)
C20 0.0568(17) 0.0465(15) 0.0549(17) 0.0119(13) 0.0075(13) 0.0043(13)
C19 0.0602(17) 0.0604(18) 0.0576(18) 0.0178(14) 0.0175(14) -0.0046(14)
C22 0.0525(16) 0.0544(16) 0.0645(19) 0.0253(14) 0.0189(14) 0.0067(13)
C21 0.0476(15) 0.0516(16) 0.0647(19) 0.0182(14) 0.0093(13) 0.0006(12)
C5 0.0419(14) 0.0612(18) 0.0563(17) 0.0101(14) 0.0071(12) 0.0067(12)
C18 0.0507(15) 0.0575(17) 0.0618(19) 0.0189(14) 0.0094(13) -0.0056(13)
C12 0.0529(15) 0.0556(17) 0.0536(17) 0.0063(14) 0.0069(13) 0.0104(13)
C13 0.0528(15) 0.0525(17) 0.0555(17) 0.0101(14) 0.0092(13) 0.0117(13)
C1 0.0596(18) 0.0576(19) 0.086(2) 0.0089(17) -0.0019(16) -0.0029(14)
C14 0.083(2) 0.0555(19) 0.078(2) 0.0180(17) 0.0048(18) 0.0126(16)
C3 0.0431(15) 0.090(2) 0.066(2) 0.0090(19) 0.0020(14) 0.0084(15)
C2 0.0598(19) 0.077(2) 0.078(2) -0.0060(19) -0.0077(17) -0.0047(16)
C15 0.101(3) 0.0515(18) 0.081(2) 0.0013(17) -0.001(2) 0.0063(17)
C7 0.0683(19) 0.086(2) 0.068(2) 0.0235(18) 0.0088(16) 0.0234(17)
C10 0.0573(19) 0.125(3) 0.062(2) 0.003(2) -0.0020(16) 0.018(2)
C9 0.072(2) 0.157(4) 0.062(2) 0.026(3) 0.0049(18) 0.037(3)
C8 0.085(2) 0.125(3) 0.076(3) 0.045(2) 0.015(2) 0.037(2)
C23 0.084(2) 0.119(3) 0.070(2) 0.027(2) -0.0113(18) -0.025(2)

loop_
_atom_type_symbol
_atom_type_description
_atom_type_scat_dispersion_real
_atom_type_scat_dispersion_imag
_atom_type_scat_source
C C 0.0033 0.0016 'International Tables Vol C Tables 4.2.6.8 and 6.1.1.4'
H H 0.0000 0.0000 'International Tables Vol C Tables 4.2.6.8 and 6.1.1.4'
O O 0.0106 0.0060 'International Tables Vol C Tables 4.2.6.8 and 6.1.1.4'
S S 0.1246 0.1234 'International Tables Vol C Tables 4.2.6.8 and 6.1.1.4'

loop_
_geom_angle_atom_site_label_1
_geom_angle_atom_site_label_2
_geom_angle_atom_site_label_3
_geom_angle
C52 O11 C111 118.9(2)
C49 S1 C40 100.36(11)
C41 S3 C44 90.35(14)
C41 C40 C31 100.92(19)
C41 C40 S1 114.87(17)
C31 C40 S1 108.99(16)
C31 C30 C35 120.6(2)
C31 C30 C42 107.7(2)
C35 C30 C42 131.7(2)
C36 C35 C30 124.3(2)
C36 C35 C34 118.1(2)
C30 C35 C34 117.6(2)
C30 C31 C32 121.4(2)
C30 C31 C40 111.1(2)
C32 C31 C40 127.5(2)
C39 C34 C33 121.5(2)
C39 C34 C35 118.8(2)
C33 C34 C35 119.7(2)
C49 C48 C47 122.1(2)
C48 C49 C50 118.1(2)
C48 C49 S1 123.0(2)
C50 C49 S1 119.0(2)
C37 C36 C35 121.3(3)
C33 C32 C31 119.2(2)
C42 C41 C40 112.5(2)
C42 C41 S3 112.52(19)
C40 C41 S3 134.9(2)
C41 C42 C43 112.6(2)
C41 C42 C30 107.8(2)
C43 C42 C30 139.5(2)
C52 C47 C48 119.1(3)
C44 C43 C42 110.5(3)
O11 C52 C51 116.1(3)
O11 C52 C47 124.5(3)
C51 C52 C47 119.4(3)
C50 C51 C52 121.0(3)
C51 C50 C49 120.3(3)
C43 C44 S3 114.0(2)
C38 C39 C34 121.1(3)
C36 C37 C38 120.7(3)
C32 C33 C34 121.5(2)
C39 C38 C37 120.0(3)
C17 S4 C11 100.48(11)
C12 S2 C15 90.56(15)
C20 O1 C23 118.2(2)
C22 C17 C18 118.3(2)
C22 C17 S4 119.52(19)
C18 C17 S4 122.1(2)
C12 C11 C6 101.2(2)
C12 C11 S4 114.39(18)
C6 C11 S4 109.56(17)
C5 C4 C7 124.0(3)
C5 C4 C3 117.9(3)
C7 C4 C3 118.1(3)
C5 C6 C1 121.2(3)
C5 C6 C11 110.8(2)
C1 C6 C11 127.9(3)
O1 C20 C21 125.7(2)
O1 C20 C19 115.2(2)
C21 C20 C19 119.2(3)
C18 C19 C20 120.6(2)
C21 C22 C17 121.0(2)
C20 C21 C22 120.0(2)
C6 C5 C4 120.3(3)
C6 C5 C13 107.6(2)
C4 C5 C13 132.1(3)
C19 C18 C17 120.8(2)
C13 C12 C11 112.1(2)
C13 C12 S2 112.7(2)
C11 C12 S2 135.1(2)
C12 C13 C14 111.8(3)
C12 C13 C5 108.2(2)
C14 C13 C5 140.1(3)
C2 C1 C6 118.9(3)
C15 C14 C13 111.5(3)
C2 C3 C4 119.9(3)
C2 C3 C10 121.2(3)
C4 C3 C10 118.9(3)
C1 C2 C3 121.8(3)
C14 C15 S2 113.5(2)
C8 C7 C4 121.1(3)
C9 C10 C3 120.5(3)
C10 C9 C8 120.7(3)
C7 C8 C9 120.6(4)

loop_
_geom_bond_atom_site_label_1
_geom_bond_atom_site_label_2
_geom_bond_distance
O11 C52 1.365(3)
O11 C111 1.417(3)
S1 C49 1.770(3)
S1 C40 1.827(2)
S3 C41 1.704(3)
S3 C44 1.710(3)
C40 C41 1.486(3)
C40 C31 1.513(3)
C30 C31 1.381(3)
C30 C35 1.417(3)
C30 C42 1.475(3)
C35 C36 1.411(3)
C35 C34 1.425(3)
C31 C32 1.400(3)
C34 C39 1.404(3)
C34 C33 1.415(3)
C48 C49 1.371(3)
C48 C47 1.387(3)
C49 C50 1.393(4)
C36 C37 1.348(4)
C32 C33 1.358(3)
C41 C42 1.367(3)
C42 C43 1.420(3)
C47 C52 1.378(4)
C43 C44 1.358(4)
C52 C51 1.380(4)
C51 C50 1.372(4)
C39 C38 1.362(4)
C37 C38 1.396(4)
S4 C17 1.775(3)
S4 C11 1.831(2)
S2 C12 1.699(3)
S2 C15 1.708(3)
O1 C20 1.360(3)
O1 C23 1.411(3)
C17 C22 1.385(3)
C17 C18 1.393(3)
C11 C12 1.493(3)
C11 C6 1.511(4)
C4 C5 1.412(4)
C4 C7 1.416(4)
C4 C3 1.423(4)
C6 C5 1.394(4)
C6 C1 1.400(4)
C20 C21 1.381(3)
C20 C19 1.389(4)
C19 C18 1.367(4)
C22 C21 1.384(3)
C5 C13 1.471(4)
C12 C13 1.370(4)
C13 C14 1.418(4)
C1 C2 1.365(4)
C14 C15 1.349(4)
C3 C2 1.404(4)
C3 C10 1.424(4)
C7 C8 1.363(4)
C10 C9 1.360(5)
C9 C8 1.389(5)
